data_7126136
loop_
_publ_author_name
'Abdelraheem, Eman M. M.'
'Goodwin, Imogen'
'Shaabani, Shabnam'
'de Haan, Michel P.'
'Kurpiewska, Katarzyna'
'Kalinowska-T\/lu\'scik, Justyna'
'D\"omling, Alexander'

_publ_section_title
;
 'Atypical Ugi' tetrazoles.
;
_journal_issue 12
_journal_name_full 'Chemical communications (Cambridge, England)'
_journal_page_first 1799
_journal_page_last 1802
_journal_paper_doi 10.1039/c9cc09194g
_journal_volume 56
_journal_year 2020
_chemical_absolute_configuration unk
_chemical_formula_moiety 'C32 H35 N7 O'
_chemical_formula_sum 'C32 H35 N7 O'
_chemical_formula_weight 533.67
_space_group_IT_number 4
_space_group_name_Hall 'P 2yb'
_space_group_name_H-M_alt 'P 1 21 1'
_symmetry_cell_setting monoclinic
_symmetry_Int_Tables_number 4
_symmetry_space_group_name_Hall 'P 2yb'
_symmetry_space_group_name_H-M 'P 1 21 1'
_atom_sites_solution_hydrogens mixed
_audit_creation_date 2018-01-29T17:45:16-00:00
_audit_creation_method 'WinGX routine CIF_UPDATE'
_audit_update_record
;
2018-05-22 deposited with the CCDC.	2020-01-07 downloaded from the CCDC.
;
_cell_angle_alpha 90
_cell_angle_beta 94.113(6)
_cell_angle_gamma 90
_cell_formula_units_Z 2
_cell_length_a 6.7885(4)
_cell_length_b 7.9643(4)
_cell_length_c 26.039(2)
_cell_measurement_reflns_used 4565
_cell_measurement_temperature 130(2)
_cell_measurement_theta_max 25.709
_cell_measurement_theta_min 3.15
_cell_volume 1404.19(15)
_computing_cell_refinement 'CrysAlisPro 1.171.38.46 (Rigaku OD, 2015)'
_computing_data_collection 'CrysAlisPro 1.171.38.46 (Rigaku OD, 2015)'
_computing_data_reduction 'CrysAlisPro 1.171.38.46 (Rigaku OD, 2015)'
_computing_structure_refinement 'SHELXL-2014/6 (Sheldrick, 2014)'
_diffrn_ambient_environment N~2~
_diffrn_ambient_temperature 130(2)
_diffrn_detector 'CCD plate'
_diffrn_detector_area_resol_mean 10.3756
_diffrn_detector_type Atlas
_diffrn_measured_fraction_theta_full 0.998
_diffrn_measured_fraction_theta_max 0.939
_diffrn_measurement_device 'four-circle diffractometer'
_diffrn_measurement_device_type 'SuperNova, Dual, Cu at zero, Atlas'
_diffrn_measurement_method '\w scans'
_diffrn_orient_matrix_type 'CrysAlisPro convention (1999,Acta A55,543-557)'
_diffrn_orient_matrix_UB_11 -0.0537901
_diffrn_orient_matrix_UB_12 -0.0038974
_diffrn_orient_matrix_UB_13 0.0223381
_diffrn_orient_matrix_UB_21 -0.0892024
_diffrn_orient_matrix_UB_22 -0.0082806
_diffrn_orient_matrix_UB_23 -0.0157386
_diffrn_orient_matrix_UB_31 0.0105601
_diffrn_orient_matrix_UB_32 -0.0885664
_diffrn_orient_matrix_UB_33 0.0005134
_diffrn_radiation_monochromator mirror
_diffrn_radiation_probe x-ray
_diffrn_radiation_type MoK\a
_diffrn_radiation_wavelength 0.71073
_diffrn_reflns_av_R_equivalents 0.0681
_diffrn_reflns_av_unetI/netI 0.0822
_diffrn_reflns_Laue_measured_fraction_full 0.998
_diffrn_reflns_Laue_measured_fraction_max 0.939
_diffrn_reflns_limit_h_max 9
_diffrn_reflns_limit_h_min -9
_diffrn_reflns_limit_k_max 10
_diffrn_reflns_limit_k_min -10
_diffrn_reflns_limit_l_max 34
_diffrn_reflns_limit_l_min -32
_diffrn_reflns_number 19388
_diffrn_reflns_point_group_measured_fraction_full 0.999
_diffrn_reflns_point_group_measured_fraction_max 0.911
_diffrn_reflns_theta_full 25.242
_diffrn_reflns_theta_max 28.73
_diffrn_reflns_theta_min 3.008
_diffrn_source 'micro-focus sealed X-ray tube'
_diffrn_source_type 'SuperNova (Mo) X-ray Source'
_exptl_absorpt_coefficient_mu 0.08
_exptl_absorpt_correction_T_max 1
_exptl_absorpt_correction_T_min 0.62062
_exptl_absorpt_correction_type multi-scan
_exptl_absorpt_process_details
;
        CrysAlisPro 1.171.38.46 (Rigaku Oxford Diffraction, 2015)
        Empirical absorption correction using spherical harmonics,
 implemented in SCALE3 ABSPACK scaling algorithm.
;
_exptl_crystal_colour white
_exptl_crystal_density_diffrn 1.262
_exptl_crystal_description plate
_exptl_crystal_F_000 568
_exptl_crystal_size_max 0.4
_exptl_crystal_size_mid 0.4
_exptl_crystal_size_min 0.02
_refine_diff_density_max 0.34
_refine_diff_density_min -0.249
_refine_diff_density_rms 0.063
_refine_ls_abs_structure_details
;
 Flack x determined using 1895 quotients [(I+)-(I-)]/[(I+)+(I-)]
 (Parsons, Flack and Wagner, Acta Cryst. B69 (2013) 249-259).
;
_refine_ls_abs_structure_Flack -0.3(10)
_refine_ls_extinction_method none
_refine_ls_goodness_of_fit_ref 1.068
_refine_ls_hydrogen_treatment mixed
_refine_ls_matrix_type full
_refine_ls_number_parameters 373
_refine_ls_number_reflns 6631
_refine_ls_number_restraints 1
_refine_ls_restrained_S_all 1.068
_refine_ls_R_factor_all 0.1017
_refine_ls_R_factor_gt 0.0799
_refine_ls_shift/su_max 0
_refine_ls_shift/su_mean 0
_refine_ls_structure_factor_coef Fsqd
_refine_ls_weighting_details 'w=1/[\s^2^(Fo^2^)+(0.0517P)^2^+1.8210P] where P=(Fo^2^+2Fc^2^)/3'
_refine_ls_weighting_scheme calc
_refine_ls_wR_factor_gt 0.1706
_refine_ls_wR_factor_ref 0.1845
_reflns_Friedel_coverage 0.814
_reflns_Friedel_fraction_full 0.999
_reflns_Friedel_fraction_max 0.88
_reflns_number_gt 5204
_reflns_number_total 6631
_reflns_threshold_expression 'I > 2\s(I)'
_cod_data_source_file c9cc09194g2.cif
_cod_data_source_block ea724f25
_cod_original_cell_volume 1404.17(16)
_cod_original_sg_symbol_H-M 'P 21'
_cod_database_code 7126136
_shelx_estimated_absorpt_t_min 0.969
_shelx_estimated_absorpt_t_max 0.998

loop_
_symmetry_equiv_pos_as_xyz
'x, y, z'
'-x, y+1/2, -z'

loop_
_atom_site_label
_atom_site_type_symbol
_atom_site_fract_x
_atom_site_fract_y
_atom_site_fract_z
_atom_site_U_iso_or_equiv
_atom_site_adp_type
_atom_site_occupancy
_atom_site_site_symmetry_order
_atom_site_calc_flag
_atom_site_refinement_flags_posn
_atom_site_refinement_flags_adp
_atom_site_refinement_flags_occupancy
_atom_site_disorder_assembly
_atom_site_disorder_group
N11 N 0.3654(6) 0.3372(5) 0.24786(18) 0.0286(9) Uani 1 1 d . . . . .
N1 N 0.2452(6) 0.0156(5) 0.29902(16) 0.0256(9) Uani 1 1 d . . . . .
C30 C 0.5056(7) -0.1227(6) 0.2535(2) 0.0268(10) Uani 1 1 d . . . . .
O30 O 0.4869(6) -0.2748(5) 0.25115(16) 0.0413(10) Uani 1 1 d . . . . .
C28 C 0.1868(7) -0.0828(6) 0.4391(2) 0.0253(10) Uani 1 1 d . . . . .
H28 H 0.134 -0.1563 0.4129 0.03 Uiso 1 1 calc R U . . .
N3 N -0.0590(6) -0.0441(6) 0.30092(18) 0.0329(10) Uani 1 1 d . . . . .
N4 N -0.0472(6) 0.1253(5) 0.29470(19) 0.0321(10) Uani 1 1 d . . . . .
N31 N 0.5671(7) -0.0278(6) 0.21535(18) 0.0325(10) Uani 1 1 d . . . . .
C34 C 0.9506(8) -0.1166(7) 0.1205(2) 0.0342(12) Uani 1 1 d . . . . .
C13 C 0.4151(7) 0.3267(7) 0.1544(2) 0.0312(11) Uani 1 1 d . . . . .
C29 C 0.3709(6) -0.0073(6) 0.43483(18) 0.0229(10) Uani 1 1 d . . . . .
C6 C 0.2278(7) 0.3364(6) 0.2893(2) 0.0274(11) Uani 1 1 d . . . . .
N23 N 0.6232(7) 0.1621(6) 0.46174(19) 0.0346(11) Uani 1 1 d . . . . .
C18 C 0.5920(8) 0.4164(7) 0.1610(2) 0.0338(12) Uani 1 1 d . . . . .
H18 H 0.6303 0.4648 0.1935 0.041 Uiso 1 1 calc R U . . .
C22 C 0.6687(7) 0.0901(6) 0.4163(2) 0.0295(11) Uani 1 1 d . . . . .
H22 H 0.7865 0.1105 0.3997 0.035 Uiso 1 1 calc R U . . .
C21 C 0.5195(7) -0.0161(6) 0.39811(19) 0.0271(10) Uani 1 1 d . . . . .
C27 C 0.0810(7) -0.0499(6) 0.4818(2) 0.0308(11) Uani 1 1 d . . . . .
H27 H -0.0446 -0.1003 0.4846 0.037 Uiso 1 1 calc R U . . .
N2 N 0.1169(6) -0.1122(5) 0.30354(18) 0.0316(10) Uani 1 1 d . . . . .
C25 C 0.3381(8) 0.1354(7) 0.5178(2) 0.0330(12) Uani 1 1 d . . . . .
H25 H 0.3898 0.2082 0.5443 0.04 Uiso 1 1 calc R U . . .
C5 C 0.1437(7) 0.1622(6) 0.2937(2) 0.0256(10) Uani 1 1 d . . . . .
C24 C 0.4415(7) 0.1049(6) 0.4748(2) 0.0286(11) Uani 1 1 d . . . . .
C19 C 0.4582(7) -0.0224(6) 0.30142(19) 0.0251(10) Uani 1 1 d . . . . .
H19 H 0.5333 0.0857 0.3019 0.03 Uiso 1 1 calc R U . . .
C10 C 0.0560(8) 0.4642(7) 0.2846(2) 0.0367(13) Uani 1 1 d . . . . .
H10A H 0.0998 0.5715 0.27 0.044 Uiso 1 1 calc R U . . .
H10B H -0.0559 0.4196 0.2622 0.044 Uiso 1 1 calc R U . . .
C7 C 0.3351(8) 0.3880(7) 0.3407(2) 0.0336(12) Uani 1 1 d . . . . .
H7A H 0.4197 0.4875 0.3363 0.04 Uiso 1 1 calc R U . . .
H7B H 0.4182 0.295 0.3553 0.04 Uiso 1 1 calc R U . . .
C20 C 0.5201(7) -0.1214(7) 0.35059(19) 0.0278(10) Uani 1 1 d . . . . .
H20A H 0.4286 -0.2172 0.3536 0.033 Uiso 1 1 calc R U . . .
H20B H 0.6543 -0.1675 0.3478 0.033 Uiso 1 1 calc R U . . .
C14 C 0.3662(9) 0.2566(8) 0.1065(2) 0.0411(14) Uani 1 1 d . . . . .
H14 H 0.2465 0.1951 0.1011 0.049 Uiso 1 1 calc R U . . .
C36 C 1.2156(9) -0.2979(7) 0.0957(3) 0.0404(14) Uani 1 1 d . . . . .
H36 H 1.3325 -0.3597 0.1051 0.048 Uiso 1 1 calc R U . . .
C35 C 1.1242(8) -0.2086(8) 0.1332(2) 0.0383(13) Uani 1 1 d . . . . .
H35 H 1.1795 -0.2096 0.1677 0.046 Uiso 1 1 calc R U . . .
C26 C 0.1599(8) 0.0582(7) 0.5210(2) 0.0344(12) Uani 1 1 d . . . . .
H26 H 0.0873 0.0776 0.5503 0.041 Uiso 1 1 calc R U . . .
C17 C 0.7123(9) 0.4355(7) 0.1204(2) 0.0398(14) Uani 1 1 d . . . . .
H17 H 0.8331 0.4954 0.1257 0.048 Uiso 1 1 calc R U . . .
C12 C 0.2724(7) 0.3173(7) 0.1961(2) 0.0341(12) Uani 1 1 d . . . . .
H12A H 0.1712 0.4059 0.1899 0.041 Uiso 1 1 calc R U . . .
H12B H 0.2041 0.2074 0.1938 0.041 Uiso 1 1 calc R U . . .
C16 C 0.6586(9) 0.3687(8) 0.0728(2) 0.0429(14) Uani 1 1 d . . . . .
H16 H 0.7377 0.3872 0.0447 0.051 Uiso 1 1 calc R U . . .
C9 C -0.0048(9) 0.4898(7) 0.3399(2) 0.0426(14) Uani 1 1 d . . . . .
H9A H -0.0319 0.6099 0.3462 0.051 Uiso 1 1 calc R U . . .
H9B H -0.1251 0.4242 0.3456 0.051 Uiso 1 1 calc R U . . .
C37 C 1.1395(9) -0.2982(8) 0.0455(3) 0.0440(15) Uani 1 1 d . . . . .
H37 H 1.202 -0.3597 0.02 0.053 Uiso 1 1 calc R U . . .
C39 C 0.8793(8) -0.1180(8) 0.0702(2) 0.0433(15) Uani 1 1 d . . . . .
H39 H 0.7633 -0.0556 0.0604 0.052 Uiso 1 1 calc R U . . .
C32 C 0.6487(8) -0.0990(8) 0.1703(2) 0.0416(14) Uani 1 1 d . . . . .
H32A H 0.5581 -0.0761 0.1396 0.05 Uiso 1 1 calc R U . . .
H32B H 0.6598 -0.2223 0.1744 0.05 Uiso 1 1 calc R U . . .
C33 C 0.8501(9) -0.0267(8) 0.1620(3) 0.0451(15) Uani 1 1 d . . . . .
H33A H 0.8356 0.0934 0.1527 0.054 Uiso 1 1 calc R U . . .
H33B H 0.9341 -0.0337 0.1946 0.054 Uiso 1 1 calc R U . . .
C8 C 0.1685(9) 0.4291(7) 0.3757(2) 0.0409(14) Uani 1 1 d . . . . .
H8A H 0.1311 0.3279 0.3948 0.049 Uiso 1 1 calc R U . . .
H8B H 0.2108 0.5177 0.4007 0.049 Uiso 1 1 calc R U . . .
C38 C 0.9696(9) -0.2069(11) 0.0329(2) 0.0529(18) Uani 1 1 d . . . . .
H38 H 0.9146 -0.2054 -0.0017 0.064 Uiso 1 1 calc R U . . .
C15 C 0.4867(9) 0.2737(8) 0.0663(2) 0.0452(15) Uani 1 1 d . . . . .
H15 H 0.4524 0.2205 0.0343 0.054 Uiso 1 1 calc R U . . .
H11 H 0.429(7) 0.422(7) 0.2485(18) 0.014(13) Uiso 1 1 d . . . . .
H31 H 0.571(10) 0.081(10) 0.220(3) 0.06(2) Uiso 1 1 d . . . . .
H23 H 0.693(11) 0.245(11) 0.479(3) 0.07(2) Uiso 1 1 d . . . . .

loop_
_atom_site_aniso_label
_atom_site_aniso_U_11
_atom_site_aniso_U_22
_atom_site_aniso_U_33
_atom_site_aniso_U_23
_atom_site_aniso_U_13
_atom_site_aniso_U_12
N11 0.026(2) 0.015(2) 0.046(3) 0.0015(18) 0.0059(18) -0.0034(18)
N1 0.0208(19) 0.016(2) 0.041(2) 0.0015(17) 0.0041(16) -0.0017(16)
C30 0.020(2) 0.017(2) 0.044(3) -0.003(2) 0.003(2) -0.0027(19)
O30 0.058(3) 0.0137(18) 0.054(3) -0.0029(16) 0.017(2) -0.0046(18)
C28 0.018(2) 0.015(2) 0.043(3) 0.000(2) -0.0017(19) 0.0006(18)
N3 0.0186(19) 0.026(2) 0.054(3) 0.002(2) 0.0024(18) -0.0083(18)
N4 0.021(2) 0.019(2) 0.056(3) 0.0023(19) 0.0024(19) -0.0048(17)
N31 0.037(2) 0.019(2) 0.042(3) -0.002(2) 0.0082(19) -0.006(2)
C34 0.031(3) 0.025(3) 0.048(3) 0.000(2) 0.011(2) -0.007(2)
C13 0.027(2) 0.027(3) 0.040(3) 0.004(2) 0.003(2) -0.001(2)
C29 0.019(2) 0.016(2) 0.034(3) -0.0013(19) 0.0005(18) 0.0023(18)
C6 0.024(2) 0.016(2) 0.042(3) 0.002(2) 0.006(2) -0.0001(19)
N23 0.026(2) 0.029(2) 0.049(3) -0.005(2) 0.0036(19) -0.010(2)
C18 0.035(3) 0.024(3) 0.043(3) 0.000(2) 0.004(2) -0.002(2)
C22 0.021(2) 0.024(3) 0.044(3) 0.005(2) 0.003(2) -0.001(2)
C21 0.021(2) 0.023(3) 0.037(3) 0.003(2) -0.0003(19) 0.001(2)
C27 0.019(2) 0.019(2) 0.054(3) 0.003(2) 0.003(2) -0.0010(19)
N2 0.023(2) 0.019(2) 0.053(3) 0.003(2) 0.0013(18) -0.0124(18)
C25 0.034(3) 0.022(3) 0.042(3) -0.004(2) 0.002(2) 0.002(2)
C5 0.020(2) 0.020(2) 0.037(3) 0.001(2) 0.0037(19) -0.0005(19)
C24 0.023(2) 0.017(2) 0.046(3) 0.001(2) 0.002(2) 0.0000(19)
C19 0.018(2) 0.015(2) 0.043(3) -0.001(2) 0.0060(19) -0.0002(18)
C10 0.032(3) 0.019(3) 0.060(4) 0.007(3) 0.007(2) 0.003(2)
C7 0.039(3) 0.016(2) 0.045(3) -0.002(2) 0.004(2) -0.005(2)
C20 0.022(2) 0.022(2) 0.039(3) 0.001(2) 0.0017(19) -0.002(2)
C14 0.041(3) 0.034(3) 0.048(4) 0.001(3) 0.000(3) -0.005(3)
C36 0.031(3) 0.024(3) 0.067(4) 0.006(3) 0.007(3) 0.001(2)
C35 0.035(3) 0.030(3) 0.049(3) 0.001(3) -0.003(2) -0.003(2)
C26 0.031(3) 0.024(3) 0.049(3) 0.000(2) 0.009(2) 0.009(2)
C17 0.035(3) 0.028(3) 0.057(4) 0.001(3) 0.010(3) 0.001(2)
C12 0.027(3) 0.033(3) 0.042(3) 0.005(2) 0.002(2) -0.002(2)
C16 0.038(3) 0.043(4) 0.049(4) 0.005(3) 0.014(3) 0.002(3)
C9 0.045(3) 0.020(3) 0.065(4) 0.001(3) 0.019(3) 0.005(3)
C37 0.039(3) 0.039(4) 0.055(4) -0.004(3) 0.015(3) 0.004(3)
C39 0.031(3) 0.048(4) 0.051(4) 0.007(3) 0.008(2) 0.016(3)
C32 0.041(3) 0.041(4) 0.044(3) -0.011(3) 0.015(3) -0.015(3)
C33 0.044(3) 0.030(3) 0.062(4) -0.011(3) 0.016(3) -0.005(3)
C8 0.044(3) 0.029(3) 0.051(4) -0.004(3) 0.012(3) -0.002(3)
C38 0.042(3) 0.080(5) 0.037(3) 0.003(3) 0.007(3) 0.004(4)
C15 0.048(4) 0.042(4) 0.045(3) -0.008(3) 0.003(3) 0.002(3)

loop_
_atom_type_symbol
_atom_type_description
_atom_type_scat_dispersion_real
_atom_type_scat_dispersion_imag
_atom_type_scat_source
C C 0.0033 0.0016 'International Tables Vol C Tables 4.2.6.8 and 6.1.1.4'
H H 0 0 'International Tables Vol C Tables 4.2.6.8 and 6.1.1.4'
N N 0.0061 0.0033 'International Tables Vol C Tables 4.2.6.8 and 6.1.1.4'
O O 0.0106 0.006 'International Tables Vol C Tables 4.2.6.8 and 6.1.1.4'

loop_
_geom_angle_atom_site_label_1
_geom_angle_atom_site_label_2
_geom_angle_atom_site_label_3
_geom_angle
_geom_angle_site_symmetry_1
_geom_angle_site_symmetry_3
_geom_angle_publ_flag
C12 N11 C6 114.9(4) . . ?
C12 N11 H11 108(4) . . ?
C6 N11 H11 111(4) . . ?
N2 N1 C5 109.4(4) . . ?
N2 N1 C19 118.6(4) . . ?
C5 N1 C19 132.1(4) . . ?
O30 C30 N31 124.0(5) . . ?
O30 C30 C19 122.1(5) . . ?
N31 C30 C19 113.8(4) . . ?
C27 C28 C29 119.9(4) . . ?
C27 C28 H28 120.1 . . ?
C29 C28 H28 120.1 . . ?
N2 N3 N4 110.8(4) . . ?
C5 N4 N3 106.7(4) . . ?
C30 N31 C32 122.6(5) . . ?
C30 N31 H31 118(5) . . ?
C32 N31 H31 119(5) . . ?
C39 C34 C35 117.1(5) . . ?
C39 C34 C33 123.2(5) . . ?
C35 C34 C33 119.7(5) . . ?
C14 C13 C18 117.6(5) . . ?
C14 C13 C12 120.3(5) . . ?
C18 C13 C12 121.9(5) . . ?
C28 C29 C24 117.8(4) . . ?
C28 C29 C21 134.8(4) . . ?
C24 C29 C21 107.4(4) . . ?
N11 C6 C5 108.8(4) . . ?
N11 C6 C7 110.5(4) . . ?
C5 C6 C7 109.8(4) . . ?
N11 C6 C10 116.9(4) . . ?
C5 C6 C10 108.9(4) . . ?
C7 C6 C10 101.6(4) . . ?
C22 N23 C24 109.6(5) . . ?
C22 N23 H23 126(5) . . ?
C24 N23 H23 124(5) . . ?
C17 C18 C13 120.7(5) . . ?
C17 C18 H18 119.6 . . ?
C13 C18 H18 119.6 . . ?
N23 C22 C21 110.4(5) . . ?
N23 C22 H22 124.8 . . ?
C21 C22 H22 124.8 . . ?
C22 C21 C29 106.0(4) . . ?
C22 C21 C20 125.7(4) . . ?
C29 C21 C20 128.3(4) . . ?
C28 C27 C26 120.1(5) . . ?
C28 C27 H27 119.9 . . ?
C26 C27 H27 119.9 . . ?
N3 N2 N1 106.0(4) . . ?
C26 C25 C24 118.3(5) . . ?
C26 C25 H25 120.9 . . ?
C24 C25 H25 120.9 . . ?
N4 C5 N1 107.2(4) . . ?
N4 C5 C6 125.4(4) . . ?
N1 C5 C6 127.4(4) . . ?
N23 C24 C25 130.9(5) . . ?
N23 C24 C29 106.7(5) . . ?
C25 C24 C29 122.4(5) . . ?
N1 C19 C30 109.6(4) . . ?
N1 C19 C20 110.5(4) . . ?
C30 C19 C20 110.4(4) . . ?
N1 C19 H19 108.8 . . ?
C30 C19 H19 108.8 . . ?
C20 C19 H19 108.8 . . ?
C9 C10 C6 105.3(4) . . ?
C9 C10 H10A 110.7 . . ?
C6 C10 H10A 110.7 . . ?
C9 C10 H10B 110.7 . . ?
C6 C10 H10B 110.7 . . ?
H10A C10 H10B 108.8 . . ?
C6 C7 C8 104.5(4) . . ?
C6 C7 H7A 110.9 . . ?
C8 C7 H7A 110.9 . . ?
C6 C7 H7B 110.9 . . ?
C8 C7 H7B 110.9 . . ?
H7A C7 H7B 108.9 . . ?
C21 C20 C19 112.6(4) . . ?
C21 C20 H20A 109.1 . . ?
C19 C20 H20A 109.1 . . ?
C21 C20 H20B 109.1 . . ?
C19 C20 H20B 109.1 . . ?
H20A C20 H20B 107.8 . . ?
C15 C14 C13 121.7(6) . . ?
C15 C14 H14 119.1 . . ?
C13 C14 H14 119.1 . . ?
C37 C36 C35 120.9(6) . . ?
C37 C36 H36 119.6 . . ?
C35 C36 H36 119.6 . . ?
C36 C35 C34 120.7(6) . . ?
C36 C35 H35 119.6 . . ?
C34 C35 H35 119.6 . . ?
C25 C26 C27 121.5(5) . . ?
C25 C26 H26 119.3 . . ?
C27 C26 H26 119.3 . . ?
C16 C17 C18 120.7(6) . . ?
C16 C17 H17 119.6 . . ?
C18 C17 H17 119.6 . . ?
N11 C12 C13 113.7(4) . . ?
N11 C12 H12A 108.8 . . ?
C13 C12 H12A 108.8 . . ?
N11 C12 H12B 108.8 . . ?
C13 C12 H12B 108.8 . . ?
H12A C12 H12B 107.7 . . ?
C17 C16 C15 119.1(5) . . ?
C17 C16 H16 120.5 . . ?
C15 C16 H16 120.5 . . ?
C8 C9 C10 106.4(4) . . ?
C8 C9 H9A 110.4 . . ?
C10 C9 H9A 110.4 . . ?
C8 C9 H9B 110.4 . . ?
C10 C9 H9B 110.4 . . ?
H9A C9 H9B 108.6 . . ?
C36 C37 C38 118.5(6) . . ?
C36 C37 H37 120.8 . . ?
C38 C37 H37 120.8 . . ?
C34 C39 C38 122.4(5) . . ?
C34 C39 H39 118.8 . . ?
C38 C39 H39 118.8 . . ?
N31 C32 C33 111.6(5) . . ?
N31 C32 H32A 109.3 . . ?
C33 C32 H32A 109.3 . . ?
N31 C32 H32B 109.3 . . ?
C33 C32 H32B 109.3 . . ?
H32A C32 H32B 108 . . ?
C34 C33 C32 112.5(5) . . ?
C34 C33 H33A 109.1 . . ?
C32 C33 H33A 109.1 . . ?
C34 C33 H33B 109.1 . . ?
C32 C33 H33B 109.1 . . ?
H33A C33 H33B 107.8 . . ?
C9 C8 C7 105.9(5) . . ?
C9 C8 H8A 110.6 . . ?
C7 C8 H8A 110.6 . . ?
C9 C8 H8B 110.6 . . ?
C7 C8 H8B 110.6 . . ?
H8A C8 H8B 108.7 . . ?
C39 C38 C37 120.5(6) . . ?
C39 C38 H38 119.8 . . ?
C37 C38 H38 119.8 . . ?
C14 C15 C16 120.0(6) . . ?
C14 C15 H15 120 . . ?
C16 C15 H15 120 . . ?

loop_
_geom_bond_atom_site_label_1
_geom_bond_atom_site_label_2
_geom_bond_distance
_geom_bond_site_symmetry_2
_geom_bond_publ_flag
N11 C12 1.455(7) . ?
N11 C6 1.477(6) . ?
N11 H11 0.80(5) . ?
N1 N2 1.351(5) . ?
N1 C5 1.358(6) . ?
N1 C19 1.474(6) . ?
C30 O30 1.219(6) . ?
C30 N31 1.339(7) . ?
C30 C19 1.534(7) . ?
C28 C27 1.391(7) . ?
C28 C29 1.398(6) . ?
C28 H28 0.95 . ?
N3 N2 1.308(6) . ?
N3 N4 1.362(6) . ?
N4 C5 1.331(6) . ?
N31 C32 1.449(7) . ?
N31 H31 0.87(8) . ?
C34 C39 1.364(8) . ?
C34 C35 1.407(8) . ?
C34 C33 1.501(8) . ?
C13 C14 1.386(8) . ?
C13 C18 1.397(7) . ?
C13 C12 1.507(7) . ?
C29 C24 1.428(7) . ?
C29 C21 1.441(7) . ?
C6 C5 1.508(7) . ?
C6 C7 1.534(7) . ?
C6 C10 1.545(7) . ?
N23 C22 1.370(7) . ?
N23 C24 1.380(7) . ?
N23 H23 0.92(8) . ?
C18 C17 1.389(8) . ?
C18 H18 0.95 . ?
C22 C21 1.377(7) . ?
C22 H22 0.95 . ?
C21 C20 1.495(7) . ?
C27 C26 1.411(8) . ?
C27 H27 0.95 . ?
C25 C26 1.365(8) . ?
C25 C24 1.385(7) . ?
C25 H25 0.95 . ?
C19 C20 1.537(7) . ?
C19 H19 1 . ?
C10 C9 1.539(8) . ?
C10 H10A 0.99 . ?
C10 H10B 0.99 . ?
C7 C8 1.537(8) . ?
C7 H7A 0.99 . ?
C7 H7B 0.99 . ?
C20 H20A 0.99 . ?
C20 H20B 0.99 . ?
C14 C15 1.379(8) . ?
C14 H14 0.95 . ?
C36 C37 1.371(9) . ?
C36 C35 1.389(8) . ?
C36 H36 0.95 . ?
C35 H35 0.95 . ?
C26 H26 0.95 . ?
C17 C16 1.374(9) . ?
C17 H17 0.95 . ?
C12 H12A 0.99 . ?
C12 H12B 0.99 . ?
C16 C15 1.391(9) . ?
C16 H16 0.95 . ?
C9 C8 1.526(9) . ?
C9 H9A 0.99 . ?
C9 H9B 0.99 . ?
C37 C38 1.383(9) . ?
C37 H37 0.95 . ?
C39 C38 1.380(9) . ?
C39 H39 0.95 . ?
C32 C33 1.513(8) . ?
C32 H32A 0.99 . ?
C32 H32B 0.99 . ?
C33 H33A 0.99 . ?
C33 H33B 0.99 . ?
C8 H8A 0.99 . ?
C8 H8B 0.99 . ?
C38 H38 0.95 . ?
C15 H15 0.95 . ?

loop_
_geom_torsion_atom_site_label_1
_geom_torsion_atom_site_label_2
_geom_torsion_atom_site_label_3
_geom_torsion_atom_site_label_4
_geom_torsion
_geom_torsion_site_symmetry_1
_geom_torsion_site_symmetry_2
_geom_torsion_site_symmetry_3
_geom_torsion_site_symmetry_4
_geom_torsion_publ_flag
N2 N3 N4 C5 -0.2(6) . . . . ?
O30 C30 N31 C32 -10.4(8) . . . . ?
C19 C30 N31 C32 170.0(5) . . . . ?
C27 C28 C29 C24 -1.3(7) . . . . ?
C27 C28 C29 C21 177.7(5) . . . . ?
C12 N11 C6 C5 69.1(5) . . . . ?
C12 N11 C6 C7 -170.3(4) . . . . ?
C12 N11 C6 C10 -54.8(6) . . . . ?
C14 C13 C18 C17 0.7(8) . . . . ?
C12 C13 C18 C17 -174.2(5) . . . . ?
C24 N23 C22 C21 0.0(6) . . . . ?
N23 C22 C21 C29 0.5(6) . . . . ?
N23 C22 C21 C20 -177.7(5) . . . . ?
C28 C29 C21 C22 -179.9(5) . . . . ?
C24 C29 C21 C22 -0.8(5) . . . . ?
C28 C29 C21 C20 -1.8(9) . . . . ?
C24 C29 C21 C20 177.3(5) . . . . ?
C29 C28 C27 C26 -0.5(7) . . . . ?
N4 N3 N2 N1 0.1(6) . . . . ?
C5 N1 N2 N3 0.1(5) . . . . ?
C19 N1 N2 N3 179.0(4) . . . . ?
N3 N4 C5 N1 0.3(6) . . . . ?
N3 N4 C5 C6 -177.7(5) . . . . ?
N2 N1 C5 N4 -0.2(6) . . . . ?
C19 N1 C5 N4 -179.0(5) . . . . ?
N2 N1 C5 C6 177.7(5) . . . . ?
C19 N1 C5 C6 -1.0(9) . . . . ?
N11 C6 C5 N4 -130.1(5) . . . . ?
C7 C6 C5 N4 108.8(6) . . . . ?
C10 C6 C5 N4 -1.6(7) . . . . ?
N11 C6 C5 N1 52.3(7) . . . . ?
C7 C6 C5 N1 -68.8(6) . . . . ?
C10 C6 C5 N1 -179.2(5) . . . . ?
C22 N23 C24 C25 176.7(5) . . . . ?
C22 N23 C24 C29 -0.6(6) . . . . ?
C26 C25 C24 N23 -178.7(5) . . . . ?
C26 C25 C24 C29 -1.8(8) . . . . ?
C28 C29 C24 N23 -179.9(4) . . . . ?
C21 C29 C24 N23 0.9(5) . . . . ?
C28 C29 C24 C25 2.5(7) . . . . ?
C21 C29 C24 C25 -176.7(5) . . . . ?
N2 N1 C19 C30 68.2(5) . . . . ?
C5 N1 C19 C30 -113.1(6) . . . . ?
N2 N1 C19 C20 -53.7(6) . . . . ?
C5 N1 C19 C20 125.0(5) . . . . ?
O30 C30 C19 N1 -84.7(6) . . . . ?
N31 C30 C19 N1 95.0(5) . . . . ?
O30 C30 C19 C20 37.2(6) . . . . ?
N31 C30 C19 C20 -143.2(4) . . . . ?
N11 C6 C10 C9 -156.5(4) . . . . ?
C5 C6 C10 C9 79.7(5) . . . . ?
C7 C6 C10 C9 -36.1(5) . . . . ?
N11 C6 C7 C8 164.8(4) . . . . ?
C5 C6 C7 C8 -75.2(5) . . . . ?
C10 C6 C7 C8 40.0(5) . . . . ?
C22 C21 C20 C19 -82.1(6) . . . . ?
C29 C21 C20 C19 100.1(6) . . . . ?
N1 C19 C20 C21 -71.4(5) . . . . ?
C30 C19 C20 C21 167.2(4) . . . . ?
C18 C13 C14 C15 0.1(9) . . . . ?
C12 C13 C14 C15 175.1(6) . . . . ?
C37 C36 C35 C34 0.2(9) . . . . ?
C39 C34 C35 C36 -0.8(8) . . . . ?
C33 C34 C35 C36 177.6(5) . . . . ?
C24 C25 C26 C27 -0.2(8) . . . . ?
C28 C27 C26 C25 1.3(8) . . . . ?
C13 C18 C17 C16 1.0(9) . . . . ?
C6 N11 C12 C13 177.3(4) . . . . ?
C14 C13 C12 N11 158.4(5) . . . . ?
C18 C13 C12 N11 -26.8(7) . . . . ?
C18 C17 C16 C15 -3.4(9) . . . . ?
C6 C10 C9 C8 18.8(6) . . . . ?
C35 C36 C37 C38 0.2(9) . . . . ?
C35 C34 C39 C38 0.9(9) . . . . ?
C33 C34 C39 C38 -177.4(6) . . . . ?
C30 N31 C32 C33 -125.5(6) . . . . ?
C39 C34 C33 C32 64.1(8) . . . . ?
C35 C34 C33 C32 -114.2(6) . . . . ?
N31 C32 C33 C34 171.4(5) . . . . ?
C10 C9 C8 C7 6.2(6) . . . . ?
C6 C7 C8 C9 -29.1(6) . . . . ?
C34 C39 C38 C37 -0.5(11) . . . . ?
C36 C37 C38 C39 -0.1(10) . . . . ?
C13 C14 C15 C16 -2.6(10) . . . . ?
C17 C16 C15 C14 4.2(9) . . . . ?
